data_4310560
loop_
_publ_author_name
'Garth R. Giesbrecht'
'John C. Gordon'
'David L. Clark'
'Brian L. Scott'

_publ_section_title
;
 Auto-ionization in Lutetium Iodide Complexes: Effect of the Ionic Radius
 on Lanthanide-Iodide Binding
;
_journal_name_full 'Inorganic Chemistry'
_journal_page_first 1065
_journal_page_last 1070
_journal_paper_doi 10.1021/ic035090y
_journal_volume 43
_journal_year 2004
_chemical_formula_sum 'C25 H25 I3 Lu N5'
_chemical_formula_weight 951.17
_chemical_name_systematic
; 
 ? 
;
_space_group_IT_number 14
_symmetry_cell_setting monoclinic
_symmetry_space_group_name_Hall '-P 2ybc'
_symmetry_space_group_name_H-M 'P 1 21/c 1'
_atom_sites_solution_hydrogens geom
_atom_sites_solution_primary direct
_atom_sites_solution_secondary difmap
_audit_creation_method SHELXL-97
_cell_angle_alpha 90.00
_cell_angle_beta 106.192(11)
_cell_angle_gamma 90.00
_cell_formula_units_Z 8
_cell_length_a 26.185(15)
_cell_length_b 15.912(10)
_cell_length_c 16.144(9)
_cell_measurement_temperature 203(2)
_cell_volume 6460(7)
_computing_cell_refinement 'Bruker SAINT (v. 5.00, Bruker 1998)'
_computing_data_collection 'Siemens SMART (v. 4.202, Siemens 1996)'
_computing_data_reduction 'Bruker SAINT (v. 5.00, Bruker 1998)'
_computing_molecular_graphics 'Bruker AXS SHEXTL (v. 5.10)'
_computing_publication_material 'SHELXL-97 (Sheldrick, 1997)'
_computing_structure_refinement 'SHELXL-97 (Sheldrick, 1997)'
_computing_structure_solution 'SHELXS-97 (Sheldrick, 1990)'
_diffrn_ambient_temperature 203(2)
_diffrn_measured_fraction_theta_max 0.958
_diffrn_radiation_monochromator graphite
_diffrn_radiation_source 'fine-focus sealed tube'
_diffrn_radiation_type MoK\a
_diffrn_radiation_wavelength 0.71073
_diffrn_reflns_av_R_equivalents 0.0787
_diffrn_reflns_av_sigmaI/netI 0.0497
_diffrn_reflns_limit_h_max 25
_diffrn_reflns_limit_h_min -28
_diffrn_reflns_limit_k_max 17
_diffrn_reflns_limit_k_min -17
_diffrn_reflns_limit_l_max 16
_diffrn_reflns_limit_l_min -17
_diffrn_reflns_number 30154
_diffrn_reflns_theta_max 22.46
_diffrn_reflns_theta_min 1.51
_exptl_absorpt_coefficient_mu 5.944
_exptl_absorpt_correction_T_max 0.4143
_exptl_absorpt_correction_T_min 0.3296
_exptl_crystal_colour colorless
_exptl_crystal_density_diffrn 1.956
_exptl_crystal_density_method 'not measured'
_exptl_crystal_description irregular
_exptl_crystal_F_000 3520
_exptl_crystal_size_max 0.24
_exptl_crystal_size_mid 0.20
_exptl_crystal_size_min 0.18
_refine_diff_density_max 7.191
_refine_diff_density_min -5.272
_refine_diff_density_rms 0.692
_refine_ls_extinction_method none
_refine_ls_goodness_of_fit_ref 7.534
_refine_ls_hydrogen_treatment mixed
_refine_ls_matrix_type full
_refine_ls_number_parameters 193
_refine_ls_number_reflns 8058
_refine_ls_number_restraints 0
_refine_ls_restrained_S_all 7.534
_refine_ls_R_factor_all 0.2276
_refine_ls_R_factor_gt 0.2192
_refine_ls_shift/su_max 0.001
_refine_ls_shift/su_mean 0.000
_refine_ls_structure_factor_coef Fsqd
_refine_ls_weighting_details 'calc w=1/[\s^2^(Fo^2^)+(0.0338P)^2^+0.0000P] where P=(Fo^2^+2Fc^2^)/3'
_refine_ls_weighting_scheme calc
_refine_ls_wR_factor_gt 0.4475
_refine_ls_wR_factor_ref 0.4486
_reflns_number_gt 7411
_reflns_number_total 8058
_reflns_threshold_expression >2sigma(I)
_cod_data_source_file ic035090ysi20030915_063115_3.cif
_cod_data_source_block ccd773a
_cod_database_code 4310560

loop_
_symmetry_equiv_pos_as_xyz
'x, y, z'
'-x, y+1/2, -z+1/2'
'-x, -y, -z'
'x, -y-1/2, z-1/2'

loop_
_atom_site_label
_atom_site_type_symbol
_atom_site_fract_x
_atom_site_fract_y
_atom_site_fract_z
_atom_site_U_iso_or_equiv
_atom_site_adp_type
_atom_site_occupancy
_atom_site_symmetry_multiplicity
_atom_site_calc_flag
_atom_site_refinement_flags
_atom_site_disorder_assembly
_atom_site_disorder_group
Lu1 Lu -0.11806(8) 0.15284(12) 0.07236(14) 0.0270(6) Uani 1 1 d . . .
Lu2 Lu 0.61851(8) 0.64748(12) 1.16816(14) 0.0254(6) Uani 1 1 d . . .
I1 I -0.16084(15) 0.2264(2) 0.2082(2) 0.0404(10) Uani 1 1 d . . .
I2 I -0.07909(13) 0.0861(2) -0.0694(2) 0.0376(9) Uani 1 1 d . . .
I3 I 0.64827(16) 0.7165(2) 1.3450(2) 0.0394(10) Uani 1 1 d . . .
I4 I 0.58622(15) 0.5854(2) 0.9904(2) 0.0389(9) Uani 1 1 d . . .
I5 I 0.12222(19) 0.2315(3) 0.5407(3) 0.0642(13) Uani 1 1 d . . .
I6 I 0.3757(2) 0.6965(3) 0.4089(3) 0.0807(16) Uani 1 1 d . . .
N1 N -0.1927(11) 0.218(2) -0.0374(19) 0.045(12) Uiso 1 1 d G . .
C1 C -0.2164(12) 0.1721(17) -0.111(2) 0.047(15) Uiso 1 1 d G . .
C2 C -0.2644(13) 0.199(2) -0.1667(18) 0.039(13) Uiso 1 1 d G . .
C3 C -0.2888(11) 0.271(2) -0.148(2) 0.042(14) Uiso 1 1 d G . .
C4 C -0.2651(14) 0.3167(19) -0.074(2) 0.067(19) Uiso 1 1 d G . .
C5 C -0.2170(14) 0.290(2) -0.0186(19) 0.055(16) Uiso 1 1 d G . .
N2 N -0.0862(12) 0.2951(13) 0.0492(16) 0.018(8) Uiso 1 1 d G . .
C6 C -0.0717(15) 0.3531(18) 0.1161(13) 0.059(18) Uiso 1 1 d G . .
C7 C -0.0635(17) 0.4367(16) 0.0984(19) 0.042(14) Uiso 1 1 d G . .
C8 C -0.0698(16) 0.4623(13) 0.014(2) 0.08(2) Uiso 1 1 d G . .
C9 C -0.0843(15) 0.4043(17) -0.0531(16) 0.029(11) Uiso 1 1 d G . .
C10 C -0.0925(12) 0.3207(15) -0.0354(14) 0.028(11) Uiso 1 1 d G . .
N3 N -0.0265(9) 0.1686(18) 0.1756(17) 0.032(10) Uiso 1 1 d G . .
C11 C 0.0176(12) 0.160(2) 0.1443(15) 0.034(12) Uiso 1 1 d G . .
C12 C 0.0679(10) 0.151(2) 0.201(2) 0.07(2) Uiso 1 1 d G . .
C13 C 0.0742(9) 0.151(2) 0.2898(19) 0.028(11) Uiso 1 1 d G . .
C14 C 0.0301(12) 0.159(2) 0.3211(14) 0.035(12) Uiso 1 1 d G . .
C15 C -0.0203(10) 0.168(2) 0.2640(19) 0.041(14) Uiso 1 1 d G . .
N4 N -0.0912(11) 0.0196(15) 0.1605(18) 0.028(9) Uiso 1 1 d G . .
C16 C -0.0501(12) -0.0295(19) 0.148(2) 0.040(13) Uiso 1 1 d G . .
C17 C -0.0346(12) -0.1020(19) 0.196(2) 0.056(16) Uiso 1 1 d G . .
C18 C -0.0602(13) -0.1254(16) 0.257(2) 0.029(11) Uiso 1 1 d G . .
C19 C -0.1012(13) -0.0762(19) 0.2702(19) 0.040(13) Uiso 1 1 d G . .
C20 C -0.1167(11) -0.0037(18) 0.222(2) 0.038(13) Uiso 1 1 d G . .
N5 N -0.1941(10) 0.0537(15) 0.035(2) 0.028(9) Uiso 1 1 d G . .
C21 C -0.2413(11) 0.0747(14) 0.053(2) 0.034(12) Uiso 1 1 d G . .
C22 C -0.2820(10) 0.0158(19) 0.041(2) 0.046(14) Uiso 1 1 d G . .
C23 C -0.2754(11) -0.0640(16) 0.011(2) 0.030(12) Uiso 1 1 d G . .
C24 C -0.2281(13) -0.0850(14) -0.008(2) 0.047(15) Uiso 1 1 d G . .
C25 C -0.1874(10) -0.0261(18) 0.005(2) 0.043(14) Uiso 1 1 d G . .
N6 N 0.5235(11) 0.650(2) 1.172(2) 0.039(11) Uiso 1 1 d G . .
C26 C 0.5109(16) 0.638(2) 1.2491(18) 0.061(18) Uiso 1 1 d G . .
C27 C 0.4582(19) 0.628(3) 1.249(3) 0.09(2) Uiso 1 1 d G . .
C28 C 0.4180(13) 0.631(3) 1.172(4) 0.11(3) Uiso 1 1 d G . .
C29 C 0.4305(13) 0.644(3) 1.095(3) 0.09(3) Uiso 1 1 d G . .
C30 C 0.4832(16) 0.654(2) 1.0947(18) 0.045(14) Uiso 1 1 d G . .
N7 N 0.5848(12) 0.7896(13) 1.1163(18) 0.026(9) Uiso 1 1 d G . .
C31 C 0.5621(13) 0.8405(17) 1.1664(17) 0.031(12) Uiso 1 1 d G . .
C32 C 0.5493(14) 0.9234(16) 1.142(2) 0.032(12) Uiso 1 1 d G . .
C33 C 0.5593(17) 0.9556(14) 1.068(2) 0.069(19) Uiso 1 1 d G . .
C34 C 0.5820(17) 0.9047(19) 1.018(2) 0.052(16) Uiso 1 1 d G . .
C35 C 0.5948(14) 0.8217(18) 1.0423(19) 0.039(13) Uiso 1 1 d G . .
N8 N 0.6958(9) 0.7242(17) 1.1392(18) 0.018(8) Uiso 1 1 d G . .
C36 C 0.7201(11) 0.6902(17) 1.0805(17) 0.032(12) Uiso 1 1 d G . .
C37 C 0.7705(12) 0.717(2) 1.080(2) 0.039(13) Uiso 1 1 d G . .
C38 C 0.7966(10) 0.778(2) 1.138(2) 0.065(19) Uiso 1 1 d G . .
C39 C 0.7722(12) 0.812(2) 1.197(2) 0.046(14) Uiso 1 1 d G . .
C40 C 0.7218(12) 0.7852(19) 1.1974(18) 0.059(17) Uiso 1 1 d G . .
N9 N 0.6988(10) 0.5566(17) 1.204(2) 0.035(10) Uiso 1 1 d G . .
C41 C 0.7467(12) 0.5842(17) 1.259(2) 0.039(13) Uiso 1 1 d G . .
C42 C 0.7929(10) 0.538(2) 1.267(2) 0.064(18) Uiso 1 1 d G . .
C43 C 0.7913(11) 0.464(2) 1.220(3) 0.058(17) Uiso 1 1 d G . .
C44 C 0.7434(14) 0.4369(17) 1.165(2) 0.051(15) Uiso 1 1 d G . .
C45 C 0.6972(11) 0.4830(19) 1.157(2) 0.046(14) Uiso 1 1 d G . .
N10 N 0.5984(11) 0.5110(15) 1.2220(18) 0.027(9) Uiso 1 1 d G . .
C46 C 0.6229(12) 0.491(2) 1.3076(17) 0.041(13) Uiso 1 1 d G . .
C47 C 0.6084(16) 0.418(2) 1.3431(16) 0.08(2) Uiso 1 1 d G . .
C48 C 0.5692(16) 0.3658(18) 1.293(2) 0.058(17) Uiso 1 1 d G . .
C49 C 0.5447(12) 0.3861(17) 1.207(2) 0.036(12) Uiso 1 1 d G . .
C50 C 0.5593(11) 0.4588(18) 1.1719(15) 0.027(11) Uiso 1 1 d G . .

loop_
_atom_site_aniso_label
_atom_site_aniso_U_11
_atom_site_aniso_U_22
_atom_site_aniso_U_33
_atom_site_aniso_U_23
_atom_site_aniso_U_13
_atom_site_aniso_U_12
Lu1 0.0262(11) 0.0291(12) 0.0253(12) 0.0005(9) 0.0067(10) 0.0016(9)
Lu2 0.0260(12) 0.0272(12) 0.0239(12) 0.0007(8) 0.0083(9) 0.0013(9)
I1 0.050(2) 0.046(2) 0.028(2) -0.0047(15) 0.0156(17) 0.0024(17)
I2 0.0346(19) 0.047(2) 0.034(2) -0.0041(15) 0.0148(16) 0.0024(16)
I3 0.063(2) 0.0333(19) 0.0228(18) -0.0010(14) 0.0137(17) 0.0056(17)
I4 0.044(2) 0.045(2) 0.0241(18) -0.0042(15) 0.0029(16) -0.0046(17)
I5 0.060(3) 0.086(3) 0.052(3) 0.004(2) 0.023(2) 0.014(2)
I6 0.108(4) 0.081(3) 0.064(3) -0.015(3) 0.041(3) -0.029(3)

loop_
_atom_type_symbol
_atom_type_description
_atom_type_scat_dispersion_real
_atom_type_scat_dispersion_imag
_atom_type_scat_source
C C 0.0033 0.0016 'International Tables Vol C Tables 4.2.6.8 and 6.1.1.4'
H H 0.0000 0.0000 'International Tables Vol C Tables 4.2.6.8 and 6.1.1.4'
N N 0.0061 0.0033 'International Tables Vol C Tables 4.2.6.8 and 6.1.1.4'
I I -0.4742 1.8119 'International Tables Vol C Tables 4.2.6.8 and 6.1.1.4'
Lu Lu -0.4720 5.8584 'International Tables Vol C Tables 4.2.6.8 and 6.1.1.4'

loop_
_geom_angle_atom_site_label_1
_geom_angle_atom_site_label_2
_geom_angle_atom_site_label_3
_geom_angle
_geom_angle_site_symmetry_1
_geom_angle_site_symmetry_3
_geom_angle_publ_flag
N2 Lu1 N5 145.8(9) . . ?
N2 Lu1 N1 75.0(10) . . ?
N5 Lu1 N1 70.8(10) . . ?
N2 Lu1 N4 142.6(9) . . ?
N5 Lu1 N4 71.5(10) . . ?
N1 Lu1 N4 142.3(10) . . ?
N2 Lu1 N3 73.2(9) . . ?
N5 Lu1 N3 140.8(9) . . ?
N1 Lu1 N3 148.1(10) . . ?
N4 Lu1 N3 69.4(10) . . ?
N2 Lu1 I2 90.5(6) . . ?
N5 Lu1 I2 90.6(7) . . ?
N1 Lu1 I2 88.3(8) . . ?
N4 Lu1 I2 91.8(7) . . ?
N3 Lu1 I2 94.5(7) . . ?
N2 Lu1 I1 87.9(6) . . ?
N5 Lu1 I1 89.3(7) . . ?
N1 Lu1 I1 88.8(8) . . ?
N4 Lu1 I1 91.0(7) . . ?
N3 Lu1 I1 87.6(7) . . ?
I2 Lu1 I1 176.91(12) . . ?
N10 Lu2 N7 146.6(10) . . ?
N10 Lu2 N9 69.8(10) . . ?
N7 Lu2 N9 143.6(10) . . ?
N10 Lu2 N6 72.3(10) . . ?
N7 Lu2 N6 74.3(10) . . ?
N9 Lu2 N6 142.0(10) . . ?
N10 Lu2 N8 139.4(9) . . ?
N7 Lu2 N8 74.0(9) . . ?
N9 Lu2 N8 69.6(10) . . ?
N6 Lu2 N8 148.3(10) . . ?
N10 Lu2 I4 90.9(7) . . ?
N7 Lu2 I4 89.9(7) . . ?
N9 Lu2 I4 91.4(7) . . ?
N6 Lu2 I4 90.7(8) . . ?
N8 Lu2 I4 90.5(6) . . ?
N10 Lu2 I3 90.7(7) . . ?
N7 Lu2 I3 87.7(7) . . ?
N9 Lu2 I3 90.9(7) . . ?
N6 Lu2 I3 88.1(8) . . ?
N8 Lu2 I3 89.4(6) . . ?
I4 Lu2 I3 177.56(12) . . ?
C1 N1 C5 120.0 . . ?
C1 N1 Lu1 118.2(16) . . ?
C5 N1 Lu1 120.6(16) . . ?
N1 C1 C2 120.0 . . ?
C3 C2 C1 120.0 . . ?
C2 C3 C4 120.0 . . ?
C5 C4 C3 120.0 . . ?
C4 C5 N1 120.0 . . ?
C6 N2 C10 120.0 . . ?
C6 N2 Lu1 121.3(14) . . ?
C10 N2 Lu1 117.6(13) . . ?
C7 C6 N2 120.0 . . ?
C6 C7 C8 120.0 . . ?
C9 C8 C7 120.0 . . ?
C10 C9 C8 120.0 . . ?
C9 C10 N2 120.0 . . ?
C11 N3 C15 120.0 . . ?
C11 N3 Lu1 118.9(15) . . ?
C15 N3 Lu1 119.7(15) . . ?
N3 C11 C12 120.0 . . ?
C11 C12 C13 120.0 . . ?
C14 C13 C12 120.0 . . ?
C13 C14 C15 120.0 . . ?
C14 C15 N3 120.0 . . ?
C16 N4 C20 120.0 . . ?
C16 N4 Lu1 119.4(14) . . ?
C20 N4 Lu1 120.6(14) . . ?
N4 C16 C17 120.0 . . ?
C16 C17 C18 120.0 . . ?
C19 C18 C17 120.0 . . ?
C20 C19 C18 120.0 . . ?
C19 C20 N4 120.0 . . ?
C21 N5 C25 120.0 . . ?
C21 N5 Lu1 119.9(14) . . ?
C25 N5 Lu1 119.8(14) . . ?
C22 C21 N5 120.0 . . ?
C23 C22 C21 120.0 . . ?
C22 C23 C24 120.0 . . ?
C25 C24 C23 120.0 . . ?
C24 C25 N5 120.0 . . ?
C26 N6 C30 120.0 . . ?
C26 N6 Lu2 120(2) . . ?
C30 N6 Lu2 119(2) . . ?
N6 C26 C27 120.0 . . ?
C28 C27 C26 120.0 . . ?
C27 C28 C29 120.0 . . ?
C28 C29 C30 120.0 . . ?
C29 C30 N6 120.0 . . ?
C31 N7 C35 120.0 . . ?
C31 N7 Lu2 120.2(14) . . ?
C35 N7 Lu2 119.3(14) . . ?
N7 C31 C32 120.0 . . ?
C33 C32 C31 120.0 . . ?
C34 C33 C32 120.0 . . ?
C33 C34 C35 120.0 . . ?
C34 C35 N7 120.0 . . ?
C36 N8 C40 120.0 . . ?
C36 N8 Lu2 118.9(14) . . ?
C40 N8 Lu2 118.8(14) . . ?
C37 C36 N8 120.0 . . ?
C36 C37 C38 120.0 . . ?
C39 C38 C37 120.0 . . ?
C38 C39 C40 120.0 . . ?
C39 C40 N8 120.0 . . ?
C41 N9 C45 120.0 . . ?
C41 N9 Lu2 121.2(15) . . ?
C45 N9 Lu2 118.0(15) . . ?
N9 C41 C42 120.0 . . ?
C41 C42 C43 120.0 . . ?
C44 C43 C42 120.0 . . ?
C45 C44 C43 120.0 . . ?
C44 C45 N9 120.0 . . ?
C46 N10 C50 120.0 . . ?
C46 N10 Lu2 118.3(15) . . ?
C50 N10 Lu2 121.4(14) . . ?
C47 C46 N10 120.0 . . ?
C48 C47 C46 120.0 . . ?
C49 C48 C47 120.0 . . ?
C50 C49 C48 120.0 . . ?
C49 C50 N10 120.0 . . ?

loop_
_geom_bond_atom_site_label_1
_geom_bond_atom_site_label_2
_geom_bond_distance
_geom_bond_site_symmetry_2
_geom_bond_publ_flag
Lu1 N2 2.48(2) . ?
Lu1 N5 2.48(2) . ?
Lu1 N1 2.47(2) . ?
Lu1 N4 2.54(2) . ?
Lu1 N3 2.52(2) . ?
Lu1 I2 2.951(4) . ?
Lu1 I1 2.967(4) . ?
Lu2 N10 2.45(2) . ?
Lu2 N7 2.49(2) . ?
Lu2 N9 2.48(2) . ?
Lu2 N6 2.51(3) . ?
Lu2 N8 2.52(2) . ?
Lu2 I4 2.928(4) . ?
Lu2 I3 2.953(4) . ?
N1 C1 1.3900 . ?
N1 C5 1.3900 . ?
C1 C2 1.3900 . ?
C2 C3 1.3900 . ?
C3 C4 1.3900 . ?
C4 C5 1.3900 . ?
N2 C6 1.3900 . ?
N2 C10 1.3900 . ?
C6 C7 1.3900 . ?
C7 C8 1.3900 . ?
C8 C9 1.3900 . ?
C9 C10 1.3900 . ?
N3 C11 1.3900 . ?
N3 C15 1.3900 . ?
C11 C12 1.3900 . ?
C12 C13 1.3900 . ?
C13 C14 1.3900 . ?
C14 C15 1.3900 . ?
N4 C16 1.3900 . ?
N4 C20 1.3900 . ?
C16 C17 1.3900 . ?
C17 C18 1.3900 . ?
C18 C19 1.3900 . ?
C19 C20 1.3900 . ?
N5 C21 1.3900 . ?
N5 C25 1.3900 . ?
C21 C22 1.3900 . ?
C22 C23 1.3900 . ?
C23 C24 1.3900 . ?
C24 C25 1.3900 . ?
N6 C26 1.3900 . ?
N6 C30 1.3900 . ?
C26 C27 1.3900 . ?
C27 C28 1.3900 . ?
C28 C29 1.3900 . ?
C29 C30 1.3900 . ?
N7 C31 1.3900 . ?
N7 C35 1.3900 . ?
C31 C32 1.3900 . ?
C32 C33 1.3900 . ?
C33 C34 1.3900 . ?
C34 C35 1.3900 . ?
N8 C36 1.3900 . ?
N8 C40 1.3900 . ?
C36 C37 1.3900 . ?
C37 C38 1.3900 . ?
C38 C39 1.3900 . ?
C39 C40 1.3900 . ?
N9 C41 1.3900 . ?
N9 C45 1.3900 . ?
C41 C42 1.3900 . ?
C42 C43 1.3900 . ?
C43 C44 1.3900 . ?
C44 C45 1.3900 . ?
N10 C46 1.3900 . ?
N10 C50 1.3900 . ?
C46 C47 1.3900 . ?
C47 C48 1.3900 . ?
C48 C49 1.3900 . ?
C49 C50 1.3900 . ?
